data_2217477
loop_
_publ_author_name
'Zhang, Lijun'
'Li, Jiarong'
'Shi, Daxin'
'Zhang, Ling'
'Fan, Yanqiu'

_publ_section_title
;
 (<i>S</i>)-2-(3-Nitrophenyl)-1,2-dihydroquinazolin-4(3<i>H</i>)-one
;
_journal_coeditor_code DN2300
_journal_issue 2
_journal_name_full 'Acta Crystallographica Section E'
_journal_page_first o448
_journal_page_last o448
_journal_paper_doi 10.1107/S1600536807066251
_journal_volume 64
_journal_year 2008
_chemical_formula_moiety 'C14 H11 N3 O3'
_chemical_formula_sum 'C14 H11 N3 O3'
_chemical_formula_weight 269.26
_chemical_name_systematic
;
(S)-2-(3-Nitrophenyl)-1,2-dihydroquinazolin-4(3H)-one
;
_space_group_IT_number 14
_symmetry_cell_setting monoclinic
_symmetry_space_group_name_Hall '-P 2yn'
_symmetry_space_group_name_H-M 'P 1 21/n 1'
_atom_sites_solution_hydrogens geom
_atom_sites_solution_primary direct
_atom_sites_solution_secondary difmap
_audit_creation_method SHELXL97
_cell_angle_alpha 90.00
_cell_angle_beta 109.697(7)
_cell_angle_gamma 90.00
_cell_formula_units_Z 4
_cell_length_a 10.9766(13)
_cell_length_b 9.8626(9)
_cell_length_c 11.7636(14)
_cell_measurement_reflns_used 4115
_cell_measurement_temperature 113(2)
_cell_measurement_theta_max 27.9
_cell_measurement_theta_min 1.8
_cell_volume 1199.0(2)
_computing_cell_refinement 'CrystalClear (Rigaku, 2004)'
_computing_data_collection 'CrystalClear (Rigaku, 2004)'
_computing_data_reduction 'CrystalClear (Rigaku, 2004)'
_computing_molecular_graphics
;
ORTEPIII (Burnett & Johnson, 1996), ORTEP-3 for Windows (Farrugia,
1997),
and CAMERON  (Watkin <i>et al.</i>,  1993)
;
_computing_publication_material 'SHELXL97 (Sheldrick, 1997)'
_computing_structure_refinement 'SHELXL97 (Sheldrick, 1997)'
_computing_structure_solution 'SHELXS97 (Sheldrick, 1997)'
_diffrn_ambient_temperature 113(2)
_diffrn_detector_area_resol_mean 14.63
_diffrn_measured_fraction_theta_full 1.000
_diffrn_measured_fraction_theta_max 1.000
_diffrn_measurement_device_type 'Rigaku Saturn'
_diffrn_measurement_method \w
_diffrn_radiation_monochromator confocal
_diffrn_radiation_source 'rotating anode'
_diffrn_radiation_type MoK\a
_diffrn_radiation_wavelength 0.71070
_diffrn_reflns_av_R_equivalents 0.0433
_diffrn_reflns_av_sigmaI/netI 0.0315
_diffrn_reflns_limit_h_max 13
_diffrn_reflns_limit_h_min -13
_diffrn_reflns_limit_k_max 12
_diffrn_reflns_limit_k_min -12
_diffrn_reflns_limit_l_max 14
_diffrn_reflns_limit_l_min -14
_diffrn_reflns_number 12847
_diffrn_reflns_theta_full 25.99
_diffrn_reflns_theta_max 25.99
_diffrn_reflns_theta_min 2.20
_exptl_absorpt_coefficient_mu 0.108
_exptl_absorpt_correction_T_max 0.988
_exptl_absorpt_correction_T_min 0.981
_exptl_absorpt_correction_type multi-scan
_exptl_absorpt_process_details '(CrystalClear; Rigaku, 2004)'
_exptl_crystal_colour yellow
_exptl_crystal_density_diffrn 1.492
_exptl_crystal_density_method 'not measured'
_exptl_crystal_description block
_exptl_crystal_F_000 560
_exptl_crystal_size_max 0.16
_exptl_crystal_size_mid 0.12
_exptl_crystal_size_min 0.10
_refine_diff_density_max 0.296
_refine_diff_density_min -0.273
_refine_ls_extinction_method none
_refine_ls_goodness_of_fit_ref 1.152
_refine_ls_hydrogen_treatment mixed
_refine_ls_matrix_type full
_refine_ls_number_parameters 187
_refine_ls_number_reflns 2358
_refine_ls_number_restraints 2
_refine_ls_restrained_S_all 1.151
_refine_ls_R_factor_all 0.0573
_refine_ls_R_factor_gt 0.0531
_refine_ls_shift/su_max 0.001
_refine_ls_shift/su_mean 0.000
_refine_ls_structure_factor_coef Fsqd
_refine_ls_weighting_details 'calc w=1/[\s^2^(Fo^2^)+(0.0628P)^2^+0.2875P] where P=(Fo^2^+2Fc^2^)/3'
_refine_ls_weighting_scheme calc
_refine_ls_wR_factor_gt 0.1305
_refine_ls_wR_factor_ref 0.1339
_reflns_number_gt 2209
_reflns_number_total 2358
_reflns_threshold_expression I>2\s(I)
_cod_data_source_file dn2300.cif
_cod_data_source_block I
_cod_original_sg_symbol_H-M 'P 21/n'
_cod_database_code 2217477
_cod_database_fobs_code 2217477

loop_
_symmetry_equiv_pos_as_xyz
'x, y, z'
'-x+1/2, y+1/2, -z+1/2'
'-x, -y, -z'
'x-1/2, -y-1/2, z-1/2'

loop_
_atom_site_type_symbol
_atom_site_label
_atom_site_fract_x
_atom_site_fract_y
_atom_site_fract_z
_atom_site_U_iso_or_equiv
_atom_site_adp_type
_atom_site_calc_flag
_atom_site_refinement_flags
_atom_site_occupancy
O O1 0.38313(11) 0.37578(12) 0.01748(10) 0.0300(3) Uani d . 1
O O2 0.88573(16) 0.82212(18) 0.63964(16) 0.0661(6) Uani d . 1
O O3 1.00163(13) 0.66568(15) 0.59857(12) 0.0405(4) Uani d . 1
N N1 0.59073(14) 0.40329(15) 0.13946(12) 0.0251(3) Uani d D 1
H H1 0.5980(18) 0.4683(15) 0.0939(15) 0.030 Uiso d D 1
N N2 0.69081(13) 0.25348(14) 0.30194(13) 0.0241(3) Uani d D 1
H H2 0.7543(14) 0.2352(19) 0.3656(12) 0.029 Uiso d D 1
N N3 0.89721(16) 0.71853(17) 0.58678(14) 0.0369(4) Uani d . 1
C C1 0.47429(16) 0.34319(17) 0.11042(15) 0.0248(4) Uani d . 1
C C2 0.46290(16) 0.23302(17) 0.19167(14) 0.0237(4) Uani d . 1
C C3 0.57453(16) 0.19070(17) 0.28587(14) 0.0226(4) Uani d . 1
C C4 0.56527(17) 0.07855(17) 0.35660(15) 0.0265(4) Uani d . 1
H H4 0.6379 0.0482 0.4185 0.032 Uiso calc R 1
C C5 0.44777(17) 0.01378(18) 0.33363(16) 0.0287(4) Uani d . 1
H H5 0.4425 -0.0606 0.3803 0.034 Uiso calc R 1
C C6 0.33707(18) 0.05748(18) 0.24215(16) 0.0299(4) Uani d . 1
H H6 0.2584 0.0138 0.2288 0.036 Uiso calc R 1
C C7 0.34564(17) 0.16652(18) 0.17147(16) 0.0272(4) Uani d . 1
H H7 0.2723 0.1958 0.1098 0.033 Uiso calc R 1
C C8 0.69237(16) 0.39113(17) 0.25765(14) 0.0235(4) Uani d . 1
H H8 0.7758 0.4049 0.2459 0.028 Uiso calc R 1
C C9 0.67990(15) 0.49851(16) 0.34659(14) 0.0227(4) Uani d . 1
C C10 0.79123(16) 0.55921(17) 0.42414(15) 0.0248(4) Uani d . 1
H H10 0.8723 0.5349 0.4220 0.030 Uiso calc R 1
C C11 0.77919(17) 0.65619(17) 0.50431(15) 0.0269(4) Uani d . 1
C C12 0.66122(18) 0.69635(18) 0.51111(16) 0.0306(4) Uani d . 1
H H12 0.6560 0.7633 0.5649 0.037 Uiso calc R 1
C C13 0.55171(18) 0.63387(19) 0.43545(17) 0.0326(4) Uani d . 1
H H13 0.4711 0.6573 0.4391 0.039 Uiso calc R 1
C C14 0.56071(17) 0.53628(18) 0.35387(16) 0.0282(4) Uani d . 1
H H14 0.4858 0.4954 0.3031 0.034 Uiso calc R 1

loop_
_atom_site_aniso_label
_atom_site_aniso_U_11
_atom_site_aniso_U_22
_atom_site_aniso_U_33
_atom_site_aniso_U_12
_atom_site_aniso_U_13
_atom_site_aniso_U_23
O1 0.0275(7) 0.0325(7) 0.0214(6) -0.0004(5) -0.0029(5) 0.0017(5)
O2 0.0589(11) 0.0685(12) 0.0687(12) -0.0165(9) 0.0185(9) -0.0473(10)
O3 0.0295(8) 0.0512(9) 0.0354(8) -0.0077(6) 0.0040(6) -0.0056(6)
N1 0.0249(8) 0.0281(8) 0.0182(7) -0.0030(6) 0.0018(6) 0.0025(6)
N2 0.0206(7) 0.0258(8) 0.0206(7) 0.0013(6) 0.0001(6) 0.0013(6)
N3 0.0398(10) 0.0399(10) 0.0290(9) -0.0098(8) 0.0089(7) -0.0087(7)
C1 0.0261(9) 0.0254(9) 0.0202(9) 0.0000(7) 0.0042(7) -0.0027(7)
C2 0.0248(9) 0.0246(9) 0.0194(8) 0.0003(7) 0.0047(7) -0.0027(7)
C3 0.0260(9) 0.0227(8) 0.0183(8) 0.0012(7) 0.0062(7) -0.0044(6)
C4 0.0316(9) 0.0254(9) 0.0210(9) 0.0025(7) 0.0070(7) -0.0004(7)
C5 0.0393(10) 0.0244(9) 0.0246(9) -0.0023(8) 0.0138(8) -0.0009(7)
C6 0.0305(10) 0.0310(10) 0.0309(10) -0.0069(8) 0.0138(8) -0.0067(7)
C7 0.0239(9) 0.0313(9) 0.0246(9) -0.0011(7) 0.0057(7) -0.0046(7)
C8 0.0213(8) 0.0277(9) 0.0183(8) -0.0019(7) 0.0026(7) 0.0009(6)
C9 0.0258(9) 0.0219(8) 0.0188(8) -0.0004(7) 0.0056(7) 0.0044(6)
C10 0.0253(9) 0.0280(9) 0.0204(8) -0.0023(7) 0.0066(7) 0.0023(7)
C11 0.0305(10) 0.0267(9) 0.0205(9) -0.0050(7) 0.0045(7) 0.0000(7)
C12 0.0397(11) 0.0254(9) 0.0256(9) 0.0033(8) 0.0097(8) -0.0014(7)
C13 0.0286(10) 0.0329(10) 0.0343(10) 0.0066(8) 0.0079(8) 0.0000(8)
C14 0.0253(9) 0.0279(9) 0.0271(9) 0.0009(7) 0.0034(7) 0.0000(7)

loop_
_atom_type_symbol
_atom_type_description
_atom_type_scat_dispersion_real
_atom_type_scat_dispersion_imag
_atom_type_scat_source
C C 0.0033 0.0016 'International Tables Vol C Tables 4.2.6.8 and 6.1.1.4'
H H 0.0000 0.0000 'International Tables Vol C Tables 4.2.6.8 and 6.1.1.4'
N N 0.0061 0.0033 'International Tables Vol C Tables 4.2.6.8 and 6.1.1.4'
O O 0.0106 0.0060 'International Tables Vol C Tables 4.2.6.8 and 6.1.1.4'

loop_
_geom_angle_atom_site_label_1
_geom_angle_atom_site_label_2
_geom_angle_atom_site_label_3
_geom_angle
C1 N1 C8 124.04(14)
C1 N1 H1 116.9(13)
C8 N1 H1 116.9(13)
C3 N2 C8 119.58(14)
C3 N2 H2 118.2(13)
C8 N2 H2 114.0(13)
O3 N3 O2 123.41(17)
O3 N3 C11 118.77(15)
O2 N3 C11 117.82(17)
O1 C1 N1 121.41(16)
O1 C1 C2 122.46(15)
N1 C1 C2 116.08(14)
C7 C2 C3 120.22(16)
C7 C2 C1 120.68(15)
C3 C2 C1 118.99(15)
N2 C3 C4 121.45(15)
N2 C3 C2 119.73(15)
C4 C3 C2 118.70(16)
C5 C4 C3 119.74(16)
C5 C4 H4 120.1
C3 C4 H4 120.1
C4 C5 C6 121.46(17)
C4 C5 H5 119.3
C6 C5 H5 119.3
C7 C6 C5 119.16(16)
C7 C6 H6 120.4
C5 C6 H6 120.4
C6 C7 C2 120.70(16)
C6 C7 H7 119.7
C2 C7 H7 119.7
N2 C8 N1 108.59(13)
N2 C8 C9 112.76(13)
N1 C8 C9 112.21(13)
N2 C8 H8 107.7
N1 C8 H8 107.7
C9 C8 H8 107.7
C10 C9 C14 118.78(16)
C10 C9 C8 119.10(15)
C14 C9 C8 122.11(15)
C11 C10 C9 118.77(16)
C11 C10 H10 120.6
C9 C10 H10 120.6
C10 C11 C12 123.05(16)
C10 C11 N3 118.41(16)
C12 C11 N3 118.53(16)
C13 C12 C11 117.73(17)
C13 C12 H12 121.1
C11 C12 H12 121.1
C12 C13 C14 120.52(17)
C12 C13 H13 119.7
C14 C13 H13 119.7
C13 C14 C9 121.12(16)
C13 C14 H14 119.4
C9 C14 H14 119.4

loop_
_geom_bond_atom_site_label_1
_geom_bond_atom_site_label_2
_geom_bond_distance
O1 C1 1.250(2)
O2 N3 1.224(2)
O3 N3 1.224(2)
N1 C1 1.344(2)
N1 C8 1.465(2)
N1 H1 0.857(9)
N2 C3 1.373(2)
N2 C8 1.456(2)
N2 H2 0.853(9)
N3 C11 1.466(2)
C1 C2 1.480(2)
C2 C7 1.392(2)
C2 C3 1.410(2)
C3 C4 1.408(2)
C4 C5 1.382(2)
C4 H4 0.9300
C5 C6 1.392(3)
C5 H5 0.9300
C6 C7 1.382(2)
C6 H6 0.9300
C7 H7 0.9300
C8 C9 1.527(2)
C8 H8 0.9800
C9 C10 1.390(2)
C9 C14 1.390(2)
C10 C11 1.381(2)
C10 H10 0.9300
C11 C12 1.382(3)
C12 C13 1.377(3)
C12 H12 0.9300
C13 C14 1.386(3)
C13 H13 0.9300
C14 H14 0.9300

loop_
_geom_hbond_atom_site_label_D
_geom_hbond_atom_site_label_H
_geom_hbond_atom_site_label_A
_geom_hbond_site_symmetry_A
_geom_hbond_distance_DH
_geom_hbond_distance_HA
_geom_hbond_distance_DA
_geom_hbond_angle_DHA
N1 H1 O1 3_665 0.857(9) 2.075(10) 2.9318(19) 179.3(19)
N2 H2 O1 4_666 0.853(9) 2.165(11) 2.9837(18) 160.9(17)

loop_
_cod_related_entry_id
_cod_related_entry_database
_cod_related_entry_code
1 ChemSpider 2085616
